data_7035945
loop_
_publ_author_name
'Litsis, Olena O.'
'Ovchynnikov, Vladimir A.'
'Scherbatskii, Vasyl P.'
'Nedilko, Sergiy G.'
'Sliva, Tatiana Yu'
'Dyakonenko, Viktoriya V.'
'Shishkin, Oleg V.'
'Davydov, Valentine I.'
'Gawryszewska, Paula'
'Amirkhanov, Vladimir M.'

_publ_section_title
;
 Lanthanide mixed-ligand complexes of the [Ln(CAPh)3(Phen)] and
 [LaxEu1-x(CAPh)3(Phen)] (CAPh = carbacylamidophosphate) type. A
 comparative study of their spectral properties.
;
_journal_issue 35
_journal_name_full 'Dalton transactions (Cambridge, England : 2003)'
_journal_page_first 15508
_journal_page_last 15522
_journal_paper_doi 10.1039/c5dt02557e
_journal_volume 44
_journal_year 2015
_chemical_absolute_configuration unk
_chemical_formula_moiety 'C48 H68 Cl9 N11 O6 P3 Tb'
_chemical_formula_sum 'C48 H68 Cl9 N11 O6 P3 Tb'
_chemical_formula_weight 1466.01
_chemical_name_systematic
;
 ? 
;
_space_group_crystal_system orthorhombic
_space_group_IT_number 33
_space_group_name_Hall 'P 2c -2n'
_space_group_name_H-M_alt 'P n a 21'
_symmetry_space_group_name_Hall 'P 2c -2n'
_symmetry_space_group_name_H-M 'P n a 21'
_atom_sites_solution_hydrogens geom
_atom_sites_solution_primary heavy
_atom_sites_solution_secondary difmap
_audit_creation_date 2014-09-30
_audit_creation_method
;
Olex2 1.2
(compiled 2014.08.28 svn.r2986 for OlexSys, GUI svn.r4874)
;
_audit_update_record
;
2014-09-30 deposited with the CCDC.
2015-07-23 downloaded from the CCDC.
;
_cell_angle_alpha 90.00
_cell_angle_beta 90.00
_cell_angle_gamma 90.00
_cell_formula_units_Z 4
_cell_length_a 25.2035(5)
_cell_length_b 14.6551(2)
_cell_length_c 17.4656(4)
_cell_measurement_reflns_used 13774
_cell_measurement_temperature 293(2)
_cell_measurement_theta_max 28.9730
_cell_measurement_theta_min 3.1110
_cell_volume 6451.1(2)
_computing_cell_refinement
;
CrysAlisPro, Agilent Technologies,
Version 1.171.36.32 (release 02-08-2013 CrysAlis171 .NET)
(compiled Aug  2 2013,16:46:58)
;
_computing_data_collection
;
CrysAlisPro, Agilent Technologies,
Version 1.171.36.32 (release 02-08-2013 CrysAlis171 .NET)
(compiled Aug  2 2013,16:46:58)
;
_computing_data_reduction
;
CrysAlisPro, Agilent Technologies,
Version 1.171.36.32 (release 02-08-2013 CrysAlis171 .NET)
(compiled Aug  2 2013,16:46:58)
;
_computing_molecular_graphics 'Olex2 (Dolomanov et al., 2009)'
_computing_publication_material 'Olex2 (Dolomanov et al., 2009)'
_computing_structure_refinement 'ShelXL (Sheldrick, 2008)'
_computing_structure_solution 'ShelXS (Sheldrick, 2008)'
_diffrn_ambient_temperature 293(2)
_diffrn_detector_area_resol_mean 16.1827
_diffrn_measured_fraction_theta_full 0.998
_diffrn_measured_fraction_theta_max 0.998
_diffrn_measurement_details
;
  1 omega   67.00   93.00   1.0000   10.0000
omega____ theta____ kappa____ phi______ frames
    -       26.6993   57.0000   30.0000 26

  2 omega   -3.00   97.00   1.0000   10.0000
omega____ theta____ kappa____ phi______ frames
    -       26.6993   77.0000  120.0000 100

  3 omega   -5.00   36.00   1.0000   10.0000
omega____ theta____ kappa____ phi______ frames
    -       26.6993   82.0000 -132.0000 41

  4 omega  -25.00   67.00   1.0000   10.0000
omega____ theta____ kappa____ phi______ frames
    -       26.6993  -99.0000    0.0000 92

  5 omega  -42.00   77.00   1.0000   10.0000
omega____ theta____ kappa____ phi______ frames
    -       26.6993    0.0000  -30.0000 119

  6 omega  -19.00   43.00   1.0000   10.0000
omega____ theta____ kappa____ phi______ frames
    -       26.6993  -57.0000 -120.0000 62
;
_diffrn_measurement_device_type 'Xcalibur, Sapphire3'
_diffrn_measurement_method '\w scans'
_diffrn_orient_matrix_UB_11 -0.0237408000
_diffrn_orient_matrix_UB_12 -0.0167338000
_diffrn_orient_matrix_UB_13 -0.0167046000
_diffrn_orient_matrix_UB_21 0.0057849000
_diffrn_orient_matrix_UB_22 -0.0442742000
_diffrn_orient_matrix_UB_23 0.0141291000
_diffrn_orient_matrix_UB_31 -0.0139535000
_diffrn_orient_matrix_UB_32 0.0101144000
_diffrn_orient_matrix_UB_33 0.0342205000
_diffrn_radiation_monochromator graphite
_diffrn_radiation_type MoK\a
_diffrn_radiation_wavelength 0.71073
_diffrn_reflns_av_R_equivalents 0.0544
_diffrn_reflns_av_unetI/netI 0.0535
_diffrn_reflns_limit_h_max 27
_diffrn_reflns_limit_h_min -32
_diffrn_reflns_limit_k_max 19
_diffrn_reflns_limit_k_min -19
_diffrn_reflns_limit_l_max 19
_diffrn_reflns_limit_l_min -22
_diffrn_reflns_number 55253
_diffrn_reflns_theta_full 26.00
_diffrn_reflns_theta_max 27.50
_diffrn_reflns_theta_min 2.89
_diffrn_source 'Enhance (Mo) X-ray Source'
_exptl_absorpt_coefficient_mu 1.596
_exptl_absorpt_correction_T_max 1.00000
_exptl_absorpt_correction_T_min 0.91853
_exptl_absorpt_correction_type multi-scan
_exptl_absorpt_process_details
;
CrysAlisPro, Agilent Technologies,
Version 1.171.36.32 (release 02-08-2013 CrysAlis171 .NET)
(compiled Aug  2 2013,16:46:58)
Empirical absorption correction using spherical harmonics,
 implemented in SCALE3 ABSPACK scaling algorithm.
;
_exptl_crystal_density_diffrn 1.509
_exptl_crystal_density_method 'not measured'
_exptl_crystal_description block
_exptl_crystal_F_000 2976
_exptl_crystal_size_max 0.6
_exptl_crystal_size_mid 0.4
_exptl_crystal_size_min 0.2
_refine_diff_density_max 0.423
_refine_diff_density_min -0.471
_refine_diff_density_rms 0.064
_refine_ls_abs_structure_details 'Flack H D (1983), Acta Cryst. A39, 876-881'
_refine_ls_abs_structure_Flack 0.000(19)
_refine_ls_extinction_method none
_refine_ls_goodness_of_fit_ref 1.024
_refine_ls_hydrogen_treatment constr
_refine_ls_matrix_type full
_refine_ls_number_parameters 731
_refine_ls_number_reflns 14018
_refine_ls_number_restraints 7
_refine_ls_restrained_S_all 1.027
_refine_ls_R_factor_all 0.0590
_refine_ls_R_factor_gt 0.0404
_refine_ls_shift/su_max 0.002
_refine_ls_shift/su_mean 0.000
_refine_ls_structure_factor_coef Fsqd
_refine_ls_weighting_details 'calc w=1/[\s^2^(Fo^2^)+(0.0253P)^2^+1.0504P] where P=(Fo^2^+2Fc^2^)/3'
_refine_ls_weighting_scheme calc
_refine_ls_wR_factor_gt 0.0677
_refine_ls_wR_factor_ref 0.0730
_reflns_number_gt 11141
_reflns_number_total 14018
_reflns_threshold_expression >2sigma(I)
_cod_data_source_file c5dt02557e2.cif
_cod_data_source_block kiev210
_cod_depositor_comments 'Adding full bibliography for 7035945--7035947.cif.'
_cod_database_code 7035945
_reflns_odcompleteness_completeness 92.83
_reflns_odcompleteness_iscentric 1
_reflns_odcompleteness_theta 32.37
_olex2_refinement_description
;
1. Fixed Uiso
 At 1.2 times of:
  All C(H) groups, All C(H,H) groups
2. Restrained distances
 Cl2A-C14
 1.75 with sigma of 0.005
 Cl3A-C14
 1.75 with sigma of 0.005
 Cl3B-C14
 1.75 with sigma of 0.005
 Cl1A-C14
 1.75 with sigma of 0.005
 Cl1B-C14
 1.75 with sigma of 0.005
 Cl2B-C14
 1.75 with sigma of 0.005
3. Others
 Fixed Sof: Cl2A(0.5) Cl3A(0.75) Cl2B(0.5) Cl3B(0.25) Cl1B(0.5) Cl1A(0.5)
4.a Secondary CH2 refined with riding coordinates:
 C15(H15A,H15B), C16(H16A,H16B), C17(H17A,H17B), C18(H18A,H18B), C19(H19A,
 H19B), C20(H20A,H20B), C21(H21A,H21B), C22(H22A,H22B), C23(H23A,H23B),
 C24(H24A,H24B), C27(H27A,H27B), C28(H28A,H28B), C29(H29A,H29B), C30(H30A,H30B),
  C31(H31A,H31B), C32(H32A,H32B), C33(H33A,H33B), C34(H34A,H34B), C35(H35A,
 H35B), C36(H36A,H36B), C39(H39A,H39B), C40(H40A,H40B), C41(H41A,H41B),
 C42(H42A,H42B), C43(H43A,H43B), C44(H44A,H44B), C45(H45A,H45B), C46(H46A,H46B),
  C47(H47A,H47B), C48(H48A,H48B)
4.b Aromatic/amide H refined with riding coordinates:
 C1(H1), C2(H2), C3(H3), C6(H6), C7(H7), C10(H10), C11(H11), C12(H12)
;
_olex2_computing_structure_refinement_long 'ShelXL (Sheldrick, 2008)'
_olex2_computing_structure_solution_long 'ShelXS (Sheldrick, 2008)'
_olex2_submission_special_instructions 'No special instructions were received'

loop_
_space_group_symop_id
_space_group_symop_operation_xyz
1 'x, y, z'
2 '-x, -y, z+1/2'
3 '-x+1/2, y+1/2, z+1/2'
4 'x+1/2, -y+1/2, z'

loop_
_atom_site_label
_atom_site_type_symbol
_atom_site_fract_x
_atom_site_fract_y
_atom_site_fract_z
_atom_site_U_iso_or_equiv
_atom_site_adp_type
_atom_site_occupancy
_atom_site_calc_flag
_atom_site_disorder_assembly
_atom_site_disorder_group
_atom_site_refinement_flags_posn
Tb1 Tb -0.893356(7) -0.205778(10) -0.006761(16) 0.03349(5) Uani 1 d . . .
Cl4 Cl -0.96806(9) -0.19955(10) -0.26799(9) 0.0957(6) Uani 1 d . . .
Cl5 Cl -0.90869(7) -0.35615(12) -0.31409(9) 0.0820(5) Uani 1 d . . .
Cl6 Cl -1.01472(7) -0.37538(11) -0.25327(9) 0.0775(5) Uani 1 d . . .
Cl7 Cl -0.71072(11) -0.22605(16) 0.16797(12) 0.1291(10) Uani 1 d . . .
Cl8 Cl -0.76828(8) -0.38950(14) 0.13242(15) 0.1297(9) Uani 1 d . . .
Cl9 Cl -0.67468(6) -0.34771(11) 0.05203(10) 0.0829(5) Uani 1 d . . .
P2 P -0.89628(5) -0.43756(7) -0.06452(7) 0.0438(3) Uani 1 d . . .
P1 P -0.94899(5) 0.01031(7) -0.04309(7) 0.0400(3) Uani 1 d . . .
P3 P -0.76856(5) -0.13326(9) -0.07714(8) 0.0486(3) Uani 1 d . . .
O1 O -0.88709(15) -0.0858(2) 0.08154(19) 0.0605(10) Uani 1 d . . .
O2 O -0.94617(12) -0.09081(17) -0.05439(17) 0.0419(7) Uani 1 d . . .
O3 O -0.91422(15) -0.2533(2) -0.1352(2) 0.0442(9) Uani 1 d . . .
O4 O -0.87898(12) -0.36160(16) -0.0137(3) 0.0498(9) Uani 1 d . . .
O5 O -0.81203(13) -0.2344(2) 0.05914(19) 0.0481(8) Uani 1 d . . .
O6 O -0.82778(12) -0.1340(2) -0.07447(19) 0.0484(8) Uani 1 d . . .
N1 N -0.99117(14) -0.2589(2) 0.0018(3) 0.0450(9) Uani 1 d . . .
N2 N -0.9251(2) -0.2712(3) 0.1234(3) 0.0491(12) Uani 1 d . . .
N3 N -0.91822(17) 0.0508(2) 0.0320(2) 0.0451(10) Uani 1 d . . .
N4 N -1.00931(17) 0.0494(3) -0.0322(2) 0.0525(11) Uani 1 d . . .
N5 N -0.92736(19) 0.0596(2) -0.1195(2) 0.0533(11) Uani 1 d . . .
N6 N -0.92861(18) -0.4097(2) -0.1415(2) 0.0508(11) Uani 1 d . . .
N7 N -0.93423(17) -0.5106(2) -0.0205(3) 0.0525(12) Uani 1 d . . .
N8 N -0.84309(16) -0.4963(2) -0.0884(2) 0.0489(10) Uani 1 d . . .
N9 N -0.73912(15) -0.2047(2) -0.0178(3) 0.0524(12) Uani 1 d . . .
N10 N -0.7503(2) -0.1537(3) -0.1646(3) 0.0708(14) Uani 1 d . . .
N11 N -0.74085(18) -0.0343(3) -0.0573(3) 0.0602(13) Uani 1 d . . .
C1 C -1.0248(2) -0.2470(3) -0.0549(3) 0.0541(14) Uani 1 d . . .
H1 H -1.0137 -0.2141 -0.0976 0.065 Uiso 1 calc . . R
C2 C -1.0763(2) -0.2815(4) -0.0540(4) 0.0738(18) Uani 1 d . . .
H2 H -1.0991 -0.2708 -0.0949 0.089 Uiso 1 calc . . R
C3 C -1.0927(2) -0.3301(4) 0.0065(5) 0.077(2) Uani 1 d . . .
H3 H -1.1268 -0.3543 0.0071 0.092 Uiso 1 calc . . R
C4 C -1.0595(2) -0.3446(3) 0.0680(4) 0.0588(15) Uani 1 d . . .
C5 C -1.0079(2) -0.3063(3) 0.0646(3) 0.0457(12) Uani 1 d . . .
C6 C -1.0733(3) -0.3958(4) 0.1352(4) 0.079(2) Uani 1 d . . .
H6 H -1.1068 -0.4224 0.1384 0.095 Uiso 1 calc . . R
C7 C -1.0394(3) -0.4060(4) 0.1933(4) 0.078(2) Uani 1 d . . .
H7 H -1.0495 -0.4405 0.2356 0.093 Uiso 1 calc . . R
C8 C -0.9884(3) -0.3654(3) 0.1919(3) 0.0628(16) Uani 1 d . . .
C9 C -0.9725(2) -0.3143(3) 0.1273(3) 0.0460(12) Uani 1 d . . .
C10 C -0.9541(3) -0.3703(5) 0.2521(4) 0.084(2) Uani 1 d . . .
H10 H -0.9628 -0.4047 0.2950 0.101 Uiso 1 calc . . R
C11 C -0.9066(3) -0.3243(5) 0.2495(4) 0.085(2) Uani 1 d . . .
H11 H -0.8835 -0.3258 0.2910 0.102 Uiso 1 calc . . R
C12 C -0.8936(3) -0.2749(4) 0.1827(3) 0.0666(16) Uani 1 d . . .
H12 H -0.8615 -0.2438 0.1809 0.080 Uiso 1 calc . . R
C13 C -0.89449(18) -0.0018(3) 0.0802(3) 0.0399(10) Uani 1 d A . .
C14 C -0.87306(15) 0.0469(2) 0.1515(2) 0.0659(17) Uani 1 d . . D
C15 C -1.0346(3) 0.0489(4) 0.0420(3) 0.0726(18) Uani 1 d . . .
H15A H -1.0087 0.0647 0.0808 0.087 Uiso 1 calc . . R
H15B H -1.0474 -0.0122 0.0529 0.087 Uiso 1 calc . . R
C16 C -1.0803(3) 0.1149(5) 0.0460(4) 0.084(2) Uani 1 d . . .
H16A H -1.0670 0.1768 0.0412 0.101 Uiso 1 calc . . R
H16B H -1.0975 0.1096 0.0955 0.101 Uiso 1 calc . . R
C17 C -1.1204(2) 0.0969(4) -0.0165(5) 0.086(2) Uani 1 d . . .
H17A H -1.1476 0.1438 -0.0157 0.104 Uiso 1 calc . . R
H17B H -1.1374 0.0384 -0.0078 0.104 Uiso 1 calc . . R
C18 C -1.0929(3) 0.0965(5) -0.0942(5) 0.094(2) Uani 1 d . . .
H18A H -1.1179 0.0789 -0.1337 0.113 Uiso 1 calc . . R
H18B H -1.0799 0.1572 -0.1059 0.113 Uiso 1 calc . . R
C19 C -1.0471(2) 0.0301(4) -0.0927(4) 0.0765(19) Uani 1 d . . .
H19A H -1.0609 -0.0312 -0.0858 0.092 Uiso 1 calc . . R
H19B H -1.0290 0.0321 -0.1416 0.092 Uiso 1 calc . . R
C20 C -0.9211(3) 0.1582(3) -0.1254(3) 0.090(2) Uani 1 d . . .
H20A H -0.8837 0.1735 -0.1213 0.107 Uiso 1 calc . . R
H20B H -0.9395 0.1872 -0.0832 0.107 Uiso 1 calc . . R
C21 C -0.9421(3) 0.1942(4) -0.1987(4) 0.089(2) Uani 1 d . . .
H21A H -0.9346 0.2590 -0.2022 0.106 Uiso 1 calc . . R
H21B H -0.9803 0.1862 -0.2000 0.106 Uiso 1 calc . . R
C22 C -0.9176(3) 0.1458(4) -0.2653(4) 0.087(2) Uani 1 d . . .
H22A H -0.8804 0.1624 -0.2689 0.105 Uiso 1 calc . . R
H22B H -0.9350 0.1653 -0.3121 0.105 Uiso 1 calc . . R
C23 C -0.9224(3) 0.0431(4) -0.2578(3) 0.075(2) Uani 1 d . . .
H23A H -0.9594 0.0254 -0.2615 0.090 Uiso 1 calc . . R
H23B H -0.9032 0.0138 -0.2993 0.090 Uiso 1 calc . . R
C24 C -0.9002(2) 0.0119(4) -0.1824(3) 0.0577(15) Uani 1 d . . .
H24A H -0.9051 -0.0535 -0.1770 0.069 Uiso 1 calc . . R
H24B H -0.8624 0.0247 -0.1804 0.069 Uiso 1 calc . . R
C25 C -0.9296(2) -0.3254(3) -0.1647(3) 0.0432(12) Uani 1 d . . .
C26 C -0.9551(2) -0.3130(3) -0.2460(3) 0.0537(14) Uani 1 d . . .
C27 C -0.9895(2) -0.5309(3) -0.0384(3) 0.0623(15) Uani 1 d . . .
H27A H -0.9986 -0.5054 -0.0880 0.075 Uiso 1 calc . . R
H27B H -1.0125 -0.5035 -0.0003 0.075 Uiso 1 calc . . R
C28 C -0.9978(3) -0.6330(4) -0.0396(3) 0.0709(18) Uani 1 d . . .
H28A H -0.9788 -0.6589 -0.0827 0.085 Uiso 1 calc . . R
H28B H -1.0353 -0.6459 -0.0465 0.085 Uiso 1 calc . . R
C29 C -0.9786(3) -0.6782(4) 0.0339(4) 0.084(2) Uani 1 d . . .
H29A H -1.0020 -0.6613 0.0758 0.101 Uiso 1 calc . . R
H29B H -0.9801 -0.7439 0.0282 0.101 Uiso 1 calc . . R
C30 C -0.9229(3) -0.6498(3) 0.0526(3) 0.0698(17) Uani 1 d . . .
H30A H -0.9134 -0.6732 0.1027 0.084 Uiso 1 calc . . R
H30B H -0.8988 -0.6763 0.0155 0.084 Uiso 1 calc . . R
C31 C -0.9167(2) -0.5482(3) 0.0522(3) 0.0652(15) Uani 1 d . . .
H31A H -0.9375 -0.5220 0.0934 0.078 Uiso 1 calc . . R
H31B H -0.8798 -0.5326 0.0606 0.078 Uiso 1 calc . . R
C32 C -0.8492(2) -0.5783(3) -0.1365(3) 0.0620(15) Uani 1 d . . .
H32A H -0.8502 -0.5605 -0.1899 0.074 Uiso 1 calc . . R
H32B H -0.8825 -0.6080 -0.1243 0.074 Uiso 1 calc . . R
C33 C -0.8047(2) -0.6435(4) -0.1240(4) 0.0725(18) Uani 1 d . . .
H33A H -0.8090 -0.6957 -0.1575 0.087 Uiso 1 calc . . R
H33B H -0.8054 -0.6651 -0.0715 0.087 Uiso 1 calc . . R
C34 C -0.7521(3) -0.5985(4) -0.1399(5) 0.096(2) Uani 1 d . . .
H34A H -0.7494 -0.5845 -0.1941 0.115 Uiso 1 calc . . R
H34B H -0.7236 -0.6401 -0.1269 0.115 Uiso 1 calc . . R
C35 C -0.7464(3) -0.5112(4) -0.0936(5) 0.102(3) Uani 1 d . . .
H35A H -0.7436 -0.5262 -0.0396 0.122 Uiso 1 calc . . R
H35B H -0.7142 -0.4798 -0.1087 0.122 Uiso 1 calc . . R
C36 C -0.7938(3) -0.4492(4) -0.1063(4) 0.0809(19) Uani 1 d . . .
H36A H -0.7905 -0.3956 -0.0740 0.097 Uiso 1 calc . . R
H36B H -0.7945 -0.4292 -0.1592 0.097 Uiso 1 calc . . R
C37 C -0.7651(2) -0.2404(3) 0.0377(3) 0.0431(12) Uani 1 d . . .
C38 C -0.7310(2) -0.3002(3) 0.0940(3) 0.0579(14) Uani 1 d . . .
C39 C -0.7871(3) -0.1943(5) -0.2215(4) 0.098(2) Uani 1 d . . .
H39A H -0.8234 -0.1903 -0.2030 0.117 Uiso 1 calc . . R
H39B H -0.7785 -0.2581 -0.2294 0.117 Uiso 1 calc . . R
C40 C -0.7817(3) -0.1430(5) -0.2950(4) 0.100(2) Uani 1 d . . .
H40A H -0.8049 -0.1700 -0.3331 0.120 Uiso 1 calc . . R
H40B H -0.7928 -0.0803 -0.2873 0.120 Uiso 1 calc . . R
C41 C -0.7260(4) -0.1443(7) -0.3239(5) 0.135(4) Uani 1 d . . .
H41A H -0.7234 -0.1075 -0.3699 0.162 Uiso 1 calc . . R
H41B H -0.7159 -0.2063 -0.3367 0.162 Uiso 1 calc . . R
C42 C -0.6888(4) -0.1068(7) -0.2630(5) 0.135(4) Uani 1 d . . .
H42A H -0.6524 -0.1133 -0.2801 0.162 Uiso 1 calc . . R
H42B H -0.6958 -0.0423 -0.2555 0.162 Uiso 1 calc . . R
C43 C -0.6962(3) -0.1569(6) -0.1882(4) 0.114(3) Uani 1 d . . .
H43A H -0.6852 -0.2199 -0.1943 0.137 Uiso 1 calc . . R
H43B H -0.6740 -0.1292 -0.1492 0.137 Uiso 1 calc . . R
C44 C -0.7565(3) 0.0450(4) -0.1028(4) 0.093(2) Uani 1 d . . .
H44A H -0.7887 0.0714 -0.0819 0.111 Uiso 1 calc . . R
H44B H -0.7635 0.0264 -0.1551 0.111 Uiso 1 calc . . R
C45 C -0.7126(4) 0.1148(5) -0.1016(7) 0.150(4) Uani 1 d . . .
H45A H -0.6811 0.0888 -0.1246 0.180 Uiso 1 calc . . R
H45B H -0.7231 0.1672 -0.1319 0.180 Uiso 1 calc . . R
C46 C -0.7002(4) 0.1449(5) -0.0224(8) 0.178(5) Uani 1 d . . .
H46A H -0.7309 0.1742 0.0004 0.213 Uiso 1 calc . . R
H46B H -0.6711 0.1882 -0.0229 0.213 Uiso 1 calc . . R
C47 C -0.6849(4) 0.0607(6) 0.0236(7) 0.180(6) Uani 1 d . . .
H47A H -0.6782 0.0777 0.0764 0.216 Uiso 1 calc . . R
H47B H -0.6527 0.0343 0.0028 0.216 Uiso 1 calc . . R
C48 C -0.7298(4) -0.0093(5) 0.0203(5) 0.112(3) Uani 1 d . . .
H48A H -0.7199 -0.0631 0.0492 0.134 Uiso 1 calc . . R
H48B H -0.7615 0.0163 0.0434 0.134 Uiso 1 calc . . R
Cl2A Cl -0.8181(3) -0.0022(8) 0.1956(6) 0.123(4) Uani 0.50 d A 1 D
Cl3A Cl -0.84139(18) 0.14988(18) 0.1238(3) 0.154(2) Uani 0.75 d A 1 D
Cl2B Cl -0.8245(3) -0.0163(6) 0.1982(5) 0.101(3) Uani 0.50 d A 2 D
Cl3B Cl -0.8801(6) 0.1639(4) 0.1564(6) 0.118(5) Uani 0.25 d A 2 D
Cl1B Cl -0.9240(3) 0.0279(7) 0.2191(4) 0.162(4) Uani 0.50 d A 3 D
Cl1A Cl -0.9226(3) 0.0876(8) 0.2110(6) 0.202(7) Uani 0.50 d A 4 D

loop_
_atom_site_aniso_label
_atom_site_aniso_U_11
_atom_site_aniso_U_22
_atom_site_aniso_U_33
_atom_site_aniso_U_23
_atom_site_aniso_U_13
_atom_site_aniso_U_12
Tb1 0.03458(9) 0.02892(8) 0.03697(10) 0.00347(13) -0.00492(15) -0.00189(8)
Cl4 0.167(2) 0.0526(8) 0.0674(10) 0.0098(7) -0.0463(11) 0.0150(10)
Cl5 0.0964(14) 0.0944(12) 0.0553(10) -0.0050(8) 0.0072(9) 0.0014(9)
Cl6 0.0701(11) 0.0926(11) 0.0699(10) 0.0011(8) -0.0292(9) -0.0115(8)
Cl7 0.156(2) 0.1421(18) 0.0889(15) -0.0366(12) -0.0716(15) 0.0632(16)
Cl8 0.0883(15) 0.1129(15) 0.188(2) 0.1053(16) 0.0200(14) 0.0173(11)
Cl9 0.0629(11) 0.0811(10) 0.1048(13) 0.0160(9) -0.0055(9) 0.0268(8)
P2 0.0514(8) 0.0302(6) 0.0499(8) 0.0013(5) -0.0156(7) 0.0017(5)
P1 0.0485(8) 0.0326(6) 0.0391(6) 0.0030(5) -0.0036(6) 0.0051(5)
P3 0.0390(8) 0.0495(7) 0.0574(9) 0.0162(6) 0.0008(6) -0.0036(6)
O1 0.093(3) 0.0396(19) 0.049(2) -0.0072(14) -0.022(2) 0.0105(17)
O2 0.047(2) 0.0324(15) 0.0466(18) 0.0012(13) -0.0132(16) -0.0013(13)
O3 0.058(2) 0.0363(17) 0.038(2) 0.0018(15) -0.0114(18) -0.0078(16)
O4 0.068(2) 0.0327(13) 0.049(2) -0.0002(18) -0.028(2) 0.0086(12)
O5 0.038(2) 0.0530(19) 0.053(2) 0.0066(15) -0.0073(17) -0.0007(15)
O6 0.0321(19) 0.0548(19) 0.058(2) 0.0210(15) -0.0067(16) -0.0067(14)
N1 0.040(2) 0.0395(18) 0.055(3) -0.001(2) 0.000(3) -0.0019(14)
N2 0.055(3) 0.053(3) 0.039(3) 0.005(2) 0.003(2) 0.009(2)
N3 0.057(3) 0.032(2) 0.046(2) -0.0026(17) -0.008(2) 0.0021(18)
N4 0.053(3) 0.058(2) 0.047(3) -0.0018(17) -0.007(2) 0.018(2)
N5 0.088(4) 0.031(2) 0.041(2) 0.0048(16) 0.008(2) 0.009(2)
N6 0.070(3) 0.0257(19) 0.057(3) 0.0022(17) -0.023(2) 0.0006(18)
N7 0.056(3) 0.045(2) 0.056(3) 0.0043(19) -0.013(2) -0.0037(17)
N8 0.048(3) 0.037(2) 0.062(3) -0.0042(18) -0.011(2) -0.0033(18)
N9 0.036(2) 0.058(2) 0.064(4) 0.014(2) 0.001(3) 0.0008(17)
N10 0.066(4) 0.091(4) 0.055(3) 0.018(3) 0.007(3) 0.018(3)
N11 0.046(3) 0.056(3) 0.078(4) 0.014(2) -0.005(3) -0.016(2)
C1 0.040(3) 0.056(3) 0.066(4) 0.010(3) -0.007(3) -0.005(2)
C2 0.044(4) 0.077(4) 0.101(5) -0.007(4) -0.018(4) -0.004(3)
C3 0.036(3) 0.073(4) 0.122(7) -0.022(5) 0.016(5) -0.011(2)
C4 0.050(4) 0.042(3) 0.084(4) -0.012(3) 0.027(3) -0.005(2)
C5 0.042(3) 0.029(2) 0.065(3) -0.003(2) 0.014(3) 0.0031(19)
C6 0.077(5) 0.055(4) 0.105(6) -0.007(3) 0.050(4) -0.014(3)
C7 0.089(6) 0.056(4) 0.088(5) 0.005(3) 0.052(5) -0.001(3)
C8 0.085(5) 0.047(3) 0.056(4) 0.010(2) 0.033(3) 0.010(3)
C9 0.050(3) 0.037(3) 0.052(3) 0.001(2) 0.018(3) 0.006(2)
C10 0.109(7) 0.083(5) 0.061(5) 0.020(3) 0.033(4) 0.009(4)
C11 0.098(7) 0.103(5) 0.055(4) 0.020(4) -0.002(4) 0.028(4)
C12 0.066(4) 0.083(4) 0.050(4) 0.012(3) 0.000(3) 0.013(3)
C13 0.033(3) 0.046(3) 0.041(3) -0.0038(19) -0.001(2) -0.004(2)
C14 0.076(4) 0.052(3) 0.070(4) -0.021(3) -0.026(3) 0.012(3)
C15 0.060(4) 0.099(5) 0.058(4) 0.012(3) 0.006(3) 0.015(3)
C16 0.063(5) 0.091(5) 0.098(5) -0.020(4) 0.018(4) 0.014(4)
C17 0.050(4) 0.086(4) 0.124(6) -0.009(5) -0.007(5) 0.014(3)
C18 0.056(5) 0.125(6) 0.101(6) 0.006(5) -0.027(4) 0.028(4)
C19 0.058(4) 0.098(5) 0.074(5) -0.021(3) -0.019(3) 0.016(3)
C20 0.174(7) 0.032(3) 0.063(4) 0.003(3) 0.024(4) -0.005(3)
C21 0.143(7) 0.049(4) 0.073(5) 0.023(3) 0.018(4) 0.023(4)
C22 0.115(6) 0.080(5) 0.067(5) 0.027(3) 0.007(4) 0.009(4)
C23 0.102(6) 0.079(4) 0.044(4) -0.006(3) -0.015(4) 0.017(4)
C24 0.058(4) 0.057(3) 0.058(4) 0.010(3) 0.007(3) 0.004(3)
C25 0.045(3) 0.040(3) 0.044(3) 0.002(2) -0.004(2) 0.001(2)
C26 0.074(4) 0.043(3) 0.044(3) -0.005(2) -0.015(3) 0.001(2)
C27 0.051(4) 0.059(3) 0.077(4) -0.004(3) 0.003(3) 0.006(2)
C28 0.079(5) 0.061(4) 0.073(4) -0.006(3) 0.007(3) -0.027(3)
C29 0.116(7) 0.065(4) 0.071(4) 0.002(3) 0.033(4) -0.020(4)
C30 0.103(5) 0.056(3) 0.051(4) 0.019(3) 0.008(3) 0.002(3)
C31 0.075(4) 0.057(3) 0.064(4) 0.013(3) -0.004(3) -0.007(3)
C32 0.058(4) 0.050(3) 0.078(4) -0.011(3) -0.007(3) -0.006(3)
C33 0.079(5) 0.056(3) 0.082(5) -0.018(3) 0.010(4) 0.003(3)
C34 0.073(5) 0.088(5) 0.127(6) -0.026(4) 0.022(5) 0.010(4)
C35 0.050(4) 0.092(5) 0.164(8) -0.034(5) -0.007(5) 0.004(3)
C36 0.068(5) 0.065(4) 0.109(5) -0.012(4) -0.007(4) -0.014(3)
C37 0.046(3) 0.032(2) 0.052(3) 0.001(2) -0.012(3) -0.002(2)
C38 0.049(3) 0.060(3) 0.065(4) 0.011(3) -0.011(3) 0.007(3)
C39 0.112(7) 0.105(6) 0.076(5) -0.002(4) 0.009(5) -0.012(5)
C40 0.105(7) 0.133(7) 0.060(5) 0.005(4) 0.006(5) 0.012(5)
C41 0.171(11) 0.166(9) 0.068(6) 0.027(5) 0.022(7) 0.083(8)
C42 0.105(8) 0.197(10) 0.103(7) 0.051(7) 0.050(6) 0.048(7)
C43 0.068(6) 0.184(9) 0.091(6) 0.028(6) 0.008(4) 0.050(5)
C44 0.093(6) 0.070(4) 0.115(6) 0.029(4) -0.010(5) -0.007(4)
C45 0.124(8) 0.066(5) 0.261(14) 0.071(7) 0.005(8) -0.036(5)
C46 0.178(10) 0.069(5) 0.286(16) 0.017(9) -0.076(12) -0.058(5)
C47 0.186(10) 0.092(6) 0.262(15) 0.005(7) -0.120(10) -0.058(6)
C48 0.140(8) 0.082(5) 0.113(7) 0.001(4) -0.020(6) -0.019(5)
Cl2A 0.084(5) 0.171(9) 0.113(6) -0.060(5) -0.040(4) 0.039(5)
Cl3A 0.182(4) 0.0510(16) 0.230(5) -0.014(2) -0.120(4) -0.0215(19)
Cl2B 0.125(6) 0.077(3) 0.100(5) 0.015(3) -0.081(4) -0.005(3)
Cl3B 0.184(13) 0.059(4) 0.111(8) -0.040(4) -0.089(8) 0.047(6)
Cl1B 0.146(6) 0.287(11) 0.054(3) -0.046(5) 0.029(3) 0.063(6)
Cl1A 0.116(5) 0.341(15) 0.148(8) -0.183(10) -0.033(5) 0.089(7)

loop_
_atom_type_symbol
_atom_type_description
_atom_type_scat_dispersion_real
_atom_type_scat_dispersion_imag
_atom_type_scat_source
C C 0.0033 0.0016 'International Tables Vol C Tables 4.2.6.8 and 6.1.1.4'
H H 0.0000 0.0000 'International Tables Vol C Tables 4.2.6.8 and 6.1.1.4'
Cl Cl 0.1484 0.1585 'International Tables Vol C Tables 4.2.6.8 and 6.1.1.4'
N N 0.0061 0.0033 'International Tables Vol C Tables 4.2.6.8 and 6.1.1.4'
O O 0.0106 0.0060 'International Tables Vol C Tables 4.2.6.8 and 6.1.1.4'
P P 0.1023 0.0942 'International Tables Vol C Tables 4.2.6.8 and 6.1.1.4'
Tb Tb -0.1723 4.1537 'International Tables Vol C Tables 4.2.6.8 and 6.1.1.4'

loop_
_geom_angle_atom_site_label_1
_geom_angle_atom_site_label_2
_geom_angle_atom_site_label_3
_geom_angle
O1 Tb1 O3 147.64(11)
O1 Tb1 O5 75.93(12)
O1 Tb1 N1 104.58(13)
O1 Tb1 N2 73.83(13)
O2 Tb1 O1 74.19(11)
O2 Tb1 O3 75.44(11)
O2 Tb1 O4 142.47(11)
O2 Tb1 O5 143.02(10)
O2 Tb1 N1 71.97(11)
O2 Tb1 N2 114.12(13)
O3 Tb1 N1 76.03(14)
O3 Tb1 N2 129.98(12)
O4 Tb1 O1 139.81(13)
O4 Tb1 O3 72.54(13)
O4 Tb1 O5 73.61(11)
O4 Tb1 N1 81.69(10)
O4 Tb1 N2 74.32(15)
O5 Tb1 O3 125.88(12)
O5 Tb1 N1 137.45(13)
O5 Tb1 N2 77.14(14)
O6 Tb1 O1 86.95(13)
O6 Tb1 O2 83.95(11)
O6 Tb1 O3 78.99(12)
O6 Tb1 O4 108.24(12)
O6 Tb1 O5 73.13(11)
O6 Tb1 N1 148.81(14)
O6 Tb1 N2 147.75(14)
N1 Tb1 N2 62.92(16)
O4 P2 N6 116.90(18)
O4 P2 N7 112.5(2)
O4 P2 N8 107.67(19)
N6 P2 N7 105.1(2)
N6 P2 N8 109.2(2)
N7 P2 N8 104.7(2)
O2 P1 N3 116.25(18)
O2 P1 N4 114.0(2)
O2 P1 N5 108.55(19)
N3 P1 N4 102.7(2)
N5 P1 N3 110.0(2)
N5 P1 N4 104.7(2)
O6 P3 N9 115.15(19)
O6 P3 N10 108.1(3)
O6 P3 N11 115.1(2)
N10 P3 N9 110.3(3)
N10 P3 N11 104.0(3)
N11 P3 N9 103.7(2)
C13 O1 Tb1 136.0(3)
P1 O2 Tb1 134.77(17)
C25 O3 Tb1 134.7(3)
P2 O4 Tb1 136.3(2)
C37 O5 Tb1 133.1(3)
P3 O6 Tb1 137.87(18)
C1 N1 Tb1 122.0(3)
C1 N1 C5 118.3(4)
C5 N1 Tb1 119.6(3)
C9 N2 Tb1 119.2(3)
C12 N2 Tb1 121.5(4)
C12 N2 C9 118.5(5)
C13 N3 P1 121.9(3)
C15 N4 P1 120.9(3)
C15 N4 C19 111.3(5)
C19 N4 P1 117.2(4)
C20 N5 P1 122.6(3)
C20 N5 C24 111.6(4)
C24 N5 P1 124.2(3)
C25 N6 P2 120.3(3)
C27 N7 P2 126.4(3)
C31 N7 P2 118.9(4)
C31 N7 C27 113.6(4)
C32 N8 P2 119.0(3)
C36 N8 P2 120.1(3)
C36 N8 C32 110.8(4)
C37 N9 P3 120.3(4)
C39 N10 P3 121.8(5)
C43 N10 P3 123.3(5)
C43 N10 C39 113.0(6)
C44 N11 P3 118.1(4)
C48 N11 P3 120.5(4)
C48 N11 C44 111.3(6)
N1 C1 C2 122.9(5)
C3 C2 C1 119.3(6)
C2 C3 C4 120.7(5)
C3 C4 C5 117.6(5)
C3 C4 C6 124.8(6)
C5 C4 C6 117.6(6)
N1 C5 C4 121.2(5)
N1 C5 C9 117.9(4)
C9 C5 C4 120.8(5)
C7 C6 C4 121.6(6)
C6 C7 C8 121.4(6)
C9 C8 C7 119.7(6)
C10 C8 C7 122.7(6)
C10 C8 C9 117.6(6)
N2 C9 C5 118.6(4)
N2 C9 C8 122.6(5)
C8 C9 C5 118.8(5)
C8 C10 C11 120.1(6)
C10 C11 C12 118.7(7)
N2 C12 C11 122.4(7)
O1 C13 N3 132.2(4)
O1 C13 C14 113.1(4)
N3 C13 C14 114.6(4)
C13 C14 Cl2A 116.6(5)
C13 C14 Cl3A 109.4(3)
C13 C14 Cl2B 112.4(4)
C13 C14 Cl3B 117.7(4)
C13 C14 Cl1B 102.3(4)
C13 C14 Cl1A 113.2(4)
Cl2A C14 Cl3A 96.5(5)
Cl2A C14 Cl1B 102.6(6)
Cl2B C14 Cl2A 8.8(8)
Cl2B C14 Cl3A 105.3(4)
Cl2B C14 Cl1B 96.6(6)
Cl3B C14 Cl2A 118.0(6)
Cl3B C14 Cl3A 38.2(5)
Cl3B C14 Cl2B 125.3(6)
Cl3B C14 Cl1B 92.8(6)
Cl3B C14 Cl1A 63.5(6)
Cl1B C14 Cl3A 130.0(4)
Cl1A C14 Cl2A 116.8(6)
Cl1A C14 Cl3A 101.3(5)
Cl1A C14 Cl2B 114.3(6)
Cl1A C14 Cl1B 29.3(5)
N4 C15 C16 112.1(5)
C15 C16 C17 111.4(5)
C16 C17 C18 109.8(6)
C19 C18 C17 109.6(6)
N4 C19 C18 112.9(5)
N5 C20 C21 112.0(5)
C20 C21 C22 110.8(5)
C21 C22 C23 111.8(5)
C24 C23 C22 110.4(5)
N5 C24 C23 109.6(5)
O3 C25 N6 132.6(5)
O3 C25 C26 113.9(4)
N6 C25 C26 113.5(4)
Cl4 C26 Cl5 108.3(3)
Cl4 C26 Cl6 108.7(3)
Cl6 C26 Cl5 109.1(3)
C25 C26 Cl4 112.8(3)
C25 C26 Cl5 107.0(4)
C25 C26 Cl6 110.8(4)
N7 C27 C28 109.7(4)
C27 C28 C29 112.0(5)
C30 C29 C28 111.1(5)
C31 C30 C29 111.8(5)
N7 C31 C30 110.5(5)
N8 C32 C33 111.1(5)
C32 C33 C34 110.8(5)
C33 C34 C35 110.6(5)
C36 C35 C34 110.6(6)
N8 C36 C35 110.9(5)
O5 C37 N9 133.2(5)
O5 C37 C38 111.8(4)
N9 C37 C38 115.0(5)
Cl8 C38 Cl7 109.7(3)
Cl9 C38 Cl7 108.5(3)
Cl9 C38 Cl8 107.5(3)
C37 C38 Cl7 105.9(3)
C37 C38 Cl8 111.4(4)
C37 C38 Cl9 113.9(4)
N10 C39 C40 108.5(6)
C41 C40 C39 111.8(7)
C40 C41 C42 109.9(7)
C43 C42 C41 110.7(8)
N10 C43 C42 110.6(6)
N11 C44 C45 109.5(6)
C46 C45 C44 111.7(8)
C45 C46 C47 107.7(8)
C46 C47 C48 109.7(7)
N11 C48 C47 110.6(7)

loop_
_geom_bond_atom_site_label_1
_geom_bond_atom_site_label_2
_geom_bond_distance
Tb1 O1 2.345(3)
Tb1 O2 2.303(3)
Tb1 O3 2.406(3)
Tb1 O4 2.315(2)
Tb1 O5 2.388(3)
Tb1 O6 2.288(3)
Tb1 N1 2.589(4)
Tb1 N2 2.594(4)
Cl4 C26 1.737(5)
Cl5 C26 1.784(6)
Cl6 C26 1.762(6)
Cl7 C38 1.764(6)
Cl8 C38 1.745(6)
Cl9 C38 1.743(6)
P2 O4 1.489(3)
P2 N6 1.624(4)
P2 N7 1.628(4)
P2 N8 1.647(4)
P1 O2 1.497(3)
P1 N3 1.635(4)
P1 N4 1.636(4)
P1 N5 1.613(4)
P3 O6 1.494(3)
P3 N9 1.650(5)
P3 N10 1.623(5)
P3 N11 1.646(4)
O1 C13 1.245(5)
O3 C25 1.238(5)
O5 C37 1.244(6)
N1 C1 1.315(6)
N1 C5 1.365(6)
N2 C9 1.352(7)
N2 C12 1.306(7)
N3 C13 1.288(6)
N4 C15 1.443(7)
N4 C19 1.451(7)
N5 C20 1.458(6)
N5 C24 1.471(6)
N6 C25 1.300(5)
N7 C27 1.459(6)
N7 C31 1.453(6)
N8 C32 1.473(6)
N8 C36 1.454(7)
N9 C37 1.282(7)
N10 C39 1.484(8)
N10 C43 1.427(8)
N11 C44 1.463(7)
N11 C48 1.430(8)
C1 C2 1.394(7)
C2 C3 1.339(9)
C3 C4 1.376(9)
C4 C5 1.418(7)
C4 C6 1.436(8)
C5 C9 1.417(7)
C6 C7 1.335(9)
C7 C8 1.416(9)
C8 C9 1.413(7)
C8 C10 1.365(9)
C10 C11 1.373(10)
C11 C12 1.412(9)
C13 C14 1.533(6)
C14 Cl2A 1.740(5)
C14 Cl3A 1.775(4)
C14 Cl2B 1.737(4)
C14 Cl3B 1.726(5)
C14 Cl1B 1.764(5)
C14 Cl1A 1.730(5)
C15 C16 1.508(8)
C16 C17 1.512(9)
C17 C18 1.523(10)
C18 C19 1.509(8)
C20 C21 1.482(8)
C21 C22 1.497(8)
C22 C23 1.516(8)
C23 C24 1.502(7)
C25 C26 1.571(7)
C27 C28 1.512(7)
C28 C29 1.523(8)
C29 C30 1.501(9)
C30 C31 1.497(7)
C32 C33 1.491(7)
C33 C34 1.505(8)
C34 C35 1.520(8)
C35 C36 1.518(8)
C37 C38 1.571(7)
C39 C40 1.495(9)
C40 C41 1.491(11)
C41 C42 1.520(12)
C42 C43 1.510(10)
C44 C45 1.505(9)
C45 C46 1.486(14)
C46 C47 1.522(12)
C47 C48 1.528(10)

loop_
_geom_torsion_atom_site_label_1
_geom_torsion_atom_site_label_2
_geom_torsion_atom_site_label_3
_geom_torsion_atom_site_label_4
_geom_torsion
Tb1 O1 C13 N3 15.0(9)
Tb1 O1 C13 C14 -167.9(3)
Tb1 O3 C25 N6 -19.3(9)
Tb1 O3 C25 C26 160.8(4)
Tb1 O5 C37 N9 28.9(8)
Tb1 O5 C37 C38 -155.1(3)
Tb1 N1 C1 C2 174.7(4)
Tb1 N1 C5 C4 -173.4(3)
Tb1 N1 C5 C9 8.0(5)
Tb1 N2 C9 C5 -12.7(6)
Tb1 N2 C9 C8 168.6(3)
Tb1 N2 C12 C11 -168.5(4)
P2 N6 C25 O3 -8.6(9)
P2 N6 C25 C26 171.3(4)
P2 N7 C27 C28 133.9(4)
P2 N7 C31 C30 -131.9(4)
P2 N8 C32 C33 -154.5(4)
P2 N8 C36 C35 155.9(5)
P1 N3 C13 O1 3.4(8)
P1 N3 C13 C14 -173.6(3)
P1 N4 C15 C16 160.2(5)
P1 N4 C19 C18 -157.4(5)
P1 N5 C20 C21 -134.9(5)
P1 N5 C24 C23 134.6(5)
P3 N9 C37 O5 1.2(8)
P3 N9 C37 C38 -174.8(3)
P3 N10 C39 C40 135.5(5)
P3 N10 C43 C42 -136.3(6)
P3 N11 C44 C45 -155.2(6)
P3 N11 C48 C47 155.6(6)
O1 Tb1 O2 P1 21.7(3)
O1 Tb1 O3 C25 -153.8(4)
O1 Tb1 O4 P2 160.5(3)
O1 Tb1 O5 C37 -120.0(4)
O1 Tb1 O6 P3 88.9(3)
O1 Tb1 N1 C1 111.9(4)
O1 Tb1 N1 C5 -72.7(3)
O1 Tb1 N2 C9 127.8(4)
O1 Tb1 N2 C12 -61.9(4)
O1 C13 C14 Cl2A 30.2(7)
O1 C13 C14 Cl3A 138.3(4)
O1 C13 C14 Cl2B 21.7(6)
O1 C13 C14 Cl3B 179.2(7)
O1 C13 C14 Cl1B -80.9(5)
O1 C13 C14 Cl1A -109.6(6)
O2 Tb1 O1 C13 -21.8(5)
O2 Tb1 O3 C25 -133.1(5)
O2 Tb1 O4 P2 12.5(5)
O2 Tb1 O5 C37 -83.1(4)
O2 Tb1 O6 P3 163.3(3)
O2 Tb1 N1 C1 44.2(3)
O2 Tb1 N1 C5 -140.3(3)
O2 Tb1 N2 C9 63.9(4)
O2 Tb1 N2 C12 -125.7(4)
O2 P1 N3 C13 -2.4(5)
O2 P1 N4 C15 84.6(5)
O2 P1 N4 C19 -56.9(5)
O2 P1 N5 C20 -175.3(5)
O2 P1 N5 C24 -10.7(5)
O3 Tb1 O1 C13 -1.0(6)
O3 Tb1 O2 P1 -146.9(3)
O3 Tb1 O4 P2 -20.1(3)
O3 Tb1 O5 C37 33.3(4)
O3 Tb1 O6 P3 -120.4(3)
O3 Tb1 N1 C1 -34.7(4)
O3 Tb1 N1 C5 140.7(3)
O3 Tb1 N2 C9 -27.0(4)
O3 Tb1 N2 C12 143.4(4)
O3 C25 C26 Cl4 -12.0(6)
O3 C25 C26 Cl5 107.0(4)
O3 C25 C26 Cl6 -134.1(4)
O4 Tb1 O1 C13 177.8(4)
O4 Tb1 O2 P1 -179.0(2)
O4 Tb1 O3 C25 27.0(5)
O4 Tb1 O5 C37 86.6(4)
O4 Tb1 O6 P3 -53.1(3)
O4 Tb1 N1 C1 -108.7(4)
O4 Tb1 N1 C5 66.7(3)
O4 Tb1 N2 C9 -77.1(4)
O4 Tb1 N2 C12 93.3(4)
O4 P2 N6 C25 13.4(5)
O4 P2 N7 C27 116.6(4)
O4 P2 N7 C31 -50.9(4)
O4 P2 N8 C32 177.6(4)
O4 P2 N8 C36 -40.2(5)
O5 Tb1 O1 C13 136.1(5)
O5 Tb1 O2 P1 -15.5(4)
O5 Tb1 O3 C25 80.7(5)
O5 Tb1 O4 P2 -157.3(4)
O5 Tb1 O6 P3 12.7(3)
O5 Tb1 N1 C1 -163.2(3)
O5 Tb1 N1 C5 12.3(4)
O5 Tb1 N2 C9 -153.4(4)
O5 Tb1 N2 C12 17.0(4)
O5 C37 C38 Cl7 -84.3(4)
O5 C37 C38 Cl8 34.9(5)
O5 C37 C38 Cl9 156.6(4)
O6 Tb1 O1 C13 62.8(5)
O6 Tb1 O2 P1 -66.8(3)
O6 Tb1 O3 C25 140.3(5)
O6 Tb1 O4 P2 -91.8(3)
O6 Tb1 O5 C37 -28.9(4)
O6 Tb1 N1 C1 3.0(5)
O6 Tb1 N1 C5 178.4(3)
O6 Tb1 N2 C9 -176.5(3)
O6 Tb1 N2 C12 -6.2(6)
O6 P3 N9 C37 -15.8(5)
O6 P3 N10 C39 -17.3(5)
O6 P3 N10 C43 179.1(5)
O6 P3 N11 C44 -56.0(5)
O6 P3 N11 C48 86.4(6)
N1 Tb1 O1 C13 -87.8(5)
N1 Tb1 O2 P1 133.3(3)
N1 Tb1 O3 C25 -58.5(5)
N1 Tb1 O4 P2 57.7(3)
N1 Tb1 O5 C37 143.7(4)
N1 Tb1 O6 P3 -157.6(2)
N1 Tb1 N2 C9 11.5(3)
N1 Tb1 N2 C12 -178.1(5)
N1 C1 C2 C3 -0.9(9)
N1 C5 C9 N2 3.2(6)
N1 C5 C9 C8 -178.1(4)
N2 Tb1 O1 C13 -143.4(5)
N2 Tb1 O2 P1 85.4(3)
N2 Tb1 O3 C25 -23.7(5)
N2 Tb1 O4 P2 121.8(3)
N2 Tb1 O5 C37 163.8(4)
N2 Tb1 O6 P3 36.3(4)
N2 Tb1 N1 C1 174.7(4)
N2 Tb1 N1 C5 -9.8(3)
N3 P1 O2 Tb1 -16.6(4)
N3 P1 N4 C15 -42.1(5)
N3 P1 N4 C19 176.5(4)
N3 P1 N5 C20 -47.1(5)
N3 P1 N5 C24 117.4(5)
N3 C13 C14 Cl2A -152.2(6)
N3 C13 C14 Cl3A -44.1(5)
N3 C13 C14 Cl2B -160.7(5)
N3 C13 C14 Cl3B -3.2(8)
N3 C13 C14 Cl1B 96.7(5)
N3 C13 C14 Cl1A 68.0(7)
N4 P1 O2 Tb1 -135.8(3)
N4 P1 N3 C13 122.7(4)
N4 P1 N5 C20 62.6(5)
N4 P1 N5 C24 -132.8(5)
N4 C15 C16 C17 55.4(8)
N5 P1 O2 Tb1 107.9(3)
N5 P1 N3 C13 -126.2(4)
N5 P1 N4 C15 -157.0(5)
N5 P1 N4 C19 61.5(5)
N5 C20 C21 C22 -54.5(8)
N6 P2 O4 Tb1 8.2(4)
N6 P2 N7 C27 -11.6(5)
N6 P2 N7 C31 -179.1(4)
N6 P2 N8 C32 -54.5(4)
N6 P2 N8 C36 87.7(5)
N6 C25 C26 Cl4 168.1(4)
N6 C25 C26 Cl5 -72.9(5)
N6 C25 C26 Cl6 46.0(6)
N7 P2 O4 Tb1 -113.6(3)
N7 P2 N6 C25 139.0(4)
N7 P2 N8 C32 57.7(4)
N7 P2 N8 C36 -160.1(4)
N7 C27 C28 C29 53.3(7)
N8 P2 O4 Tb1 131.6(3)
N8 P2 N6 C25 -109.1(4)
N8 P2 N7 C27 -126.7(4)
N8 P2 N7 C31 65.8(4)
N8 C32 C33 C34 -57.2(7)
N9 P3 O6 Tb1 2.3(4)
N9 P3 N10 C39 109.4(5)
N9 P3 N10 C43 -54.2(6)
N9 P3 N11 C44 177.3(5)
N9 P3 N11 C48 -40.2(7)
N9 C37 C38 Cl7 92.6(5)
N9 C37 C38 Cl8 -148.3(4)
N9 C37 C38 Cl9 -26.5(6)
N10 P3 O6 Tb1 126.1(3)
N10 P3 N9 C37 -138.5(4)
N10 P3 N11 C44 62.0(5)
N10 P3 N11 C48 -155.5(6)
N10 C39 C40 C41 57.4(9)
N11 P3 O6 Tb1 -118.2(3)
N11 P3 N9 C37 110.8(4)
N11 P3 N10 C39 -140.0(5)
N11 P3 N10 C43 56.4(6)
N11 C44 C45 C46 -59.0(11)
C1 N1 C5 C4 2.2(7)
C1 N1 C5 C9 -176.4(4)
C1 C2 C3 C4 1.3(10)
C2 C3 C4 C5 0.1(9)
C2 C3 C4 C6 -179.9(6)
C3 C4 C5 N1 -1.8(7)
C3 C4 C5 C9 176.7(5)
C3 C4 C6 C7 -179.0(6)
C4 C5 C9 N2 -175.4(4)
C4 C5 C9 C8 3.3(7)
C4 C6 C7 C8 1.2(9)
C5 N1 C1 C2 -0.8(8)
C5 C4 C6 C7 1.1(8)
C6 C4 C5 N1 178.2(4)
C6 C4 C5 C9 -3.3(7)
C6 C7 C8 C9 -1.2(9)
C6 C7 C8 C10 176.1(6)
C7 C8 C9 N2 177.6(5)
C7 C8 C9 C5 -1.1(7)
C7 C8 C10 C11 -175.5(6)
C8 C10 C11 C12 -2.0(10)
C9 N2 C12 C11 1.9(8)
C9 C8 C10 C11 1.8(9)
C10 C8 C9 N2 0.2(8)
C10 C8 C9 C5 -178.5(5)
C10 C11 C12 N2 0.1(10)
C12 N2 C9 C5 176.6(4)
C12 N2 C9 C8 -2.1(7)
C15 N4 C19 C18 57.6(7)
C15 C16 C17 C18 -53.8(8)
C16 C17 C18 C19 53.7(7)
C17 C18 C19 N4 -56.4(8)
C19 N4 C15 C16 -56.3(7)
C20 N5 C24 C23 -59.3(7)
C20 C21 C22 C23 52.3(9)
C21 C22 C23 C24 -53.9(8)
C22 C23 C24 N5 56.4(7)
C24 N5 C20 C21 58.8(7)
C27 N7 C31 C30 59.1(6)
C27 C28 C29 C30 -51.3(7)
C28 C29 C30 C31 51.7(7)
C29 C30 C31 N7 -54.9(7)
C31 N7 C27 C28 -58.0(6)
C32 N8 C36 C35 -59.0(7)
C32 C33 C34 C35 53.8(8)
C33 C34 C35 C36 -52.9(9)
C34 C35 C36 N8 55.8(8)
C36 N8 C32 C33 60.0(6)
C39 N10 C43 C42 58.8(9)
C39 C40 C41 C42 -56.0(10)
C40 C41 C42 C43 53.6(9)
C41 C42 C43 N10 -55.1(10)
C43 N10 C39 C40 -59.4(8)
C44 N11 C48 C47 -59.6(9)
C44 C45 C46 C47 58.0(12)
C45 C46 C47 C48 -56.7(13)
C46 C47 C48 N11 58.6(12)
C48 N11 C44 C45 59.1(9)
